data_1518566
loop_
_publ_author_name
'Oka, Junko'
'Okamoto, Ryuichi'
'Noguchi, Keiichi'
'Tanaka, Ken'

_publ_section_title
;
 Asymmetric dearomatization of 1-aminonaphthalene derivatives by
 gold-catalyzed intramolecular double C-C bond formation.
;
_journal_issue 3
_journal_name_full 'Organic letters'
_journal_page_first 676
_journal_page_last 679
_journal_paper_doi 10.1021/ol503698s
_journal_volume 17
_journal_year 2015
_chemical_formula_moiety 'C24 H27 N O3'
_chemical_formula_sum 'C24 H27 N O3'
_chemical_formula_weight 377.46
_chemical_name_systematic
;
 ?
;
_space_group_crystal_system monoclinic
_space_group_IT_number 14
_space_group_name_Hall '-P 2yn'
_space_group_name_H-M_alt 'P 1 21/n 1'
_symmetry_space_group_name_Hall '-P 2yn'
_symmetry_space_group_name_H-M 'P 1 21/n 1'
_atom_sites_solution_hydrogens geom
_atom_sites_solution_primary direct
_atom_sites_solution_secondary difmap
_cell_angle_alpha 90
_cell_angle_beta 107.754(3)
_cell_angle_gamma 90
_cell_formula_units_Z 4
_cell_length_a 13.1285(8)
_cell_length_b 8.9817(5)
_cell_length_c 17.2111(10)
_cell_measurement_reflns_used 12150
_cell_measurement_temperature 193(2)
_cell_measurement_theta_max 68.21
_cell_measurement_theta_min 3.54
_cell_volume 1932.8(2)
_computing_cell_refinement 'RAPID AUTO'
_computing_data_collection 'RAPID AUTO (Rigaku, 2004)'
_computing_data_reduction 'RAPID AUTO'
_computing_structure_refinement 'SHELXL-2014 (Sheldrick, 2014)'
_computing_structure_solution 'Il Milione (Burla, et al., 2007)'
_diffrn_ambient_temperature 193(2)
_diffrn_detector_area_resol_mean 10.000
_diffrn_measured_fraction_theta_full 1.000
_diffrn_measured_fraction_theta_max 1.000
_diffrn_measurement_device_type 'Rigaku R-AXIS RAPID'
_diffrn_measurement_method \w
_diffrn_radiation_type CuK\a
_diffrn_radiation_wavelength 1.54187
_diffrn_reflns_av_R_equivalents 0.0600
_diffrn_reflns_av_unetI/netI 0.0459
_diffrn_reflns_Laue_measured_fraction_full 1.000
_diffrn_reflns_Laue_measured_fraction_max 1.000
_diffrn_reflns_limit_h_max 15
_diffrn_reflns_limit_h_min -15
_diffrn_reflns_limit_k_max 10
_diffrn_reflns_limit_k_min -10
_diffrn_reflns_limit_l_max 20
_diffrn_reflns_limit_l_min -20
_diffrn_reflns_number 34623
_diffrn_reflns_point_group_measured_fraction_full 1.000
_diffrn_reflns_point_group_measured_fraction_max 1.000
_diffrn_reflns_theta_full 67.687
_diffrn_reflns_theta_max 68.210
_diffrn_reflns_theta_min 3.736
_diffrn_source 'rotating anode'
_exptl_absorpt_coefficient_mu 0.676
_exptl_absorpt_correction_T_max 0.967
_exptl_absorpt_correction_T_min 0.768
_exptl_absorpt_correction_type numerical
_exptl_absorpt_process_details 'NUMABS (Rigaku, 1999)'
_exptl_crystal_colour colorless
_exptl_crystal_density_diffrn 1.297
_exptl_crystal_description block
_exptl_crystal_F_000 808
_exptl_crystal_size_max 0.450
_exptl_crystal_size_mid 0.100
_exptl_crystal_size_min 0.050
_refine_diff_density_max 0.326
_refine_diff_density_min -0.279
_refine_diff_density_rms 0.059
_refine_ls_extinction_coef 0.0049(9)
_refine_ls_extinction_expression Fc^*^=kFc[1+0.001xFc^2^\l^3^/sin(2\q)]^-1/4^
_refine_ls_extinction_method SHELXL
_refine_ls_goodness_of_fit_ref 1.005
_refine_ls_hydrogen_treatment constr
_refine_ls_matrix_type full
_refine_ls_number_parameters 257
_refine_ls_number_reflns 3535
_refine_ls_number_restraints 0
_refine_ls_restrained_S_all 1.005
_refine_ls_R_factor_all 0.1013
_refine_ls_R_factor_gt 0.0704
_refine_ls_shift/su_max 0.000
_refine_ls_shift/su_mean 0.000
_refine_ls_structure_factor_coef Fsqd
_refine_ls_weighting_details 'w=1/[\s^2^(Fo^2^)+(0.1456P)^2^] where P=(Fo^2^+2Fc^2^)/3'
_refine_ls_weighting_scheme calc
_refine_ls_wR_factor_gt 0.1967
_refine_ls_wR_factor_ref 0.2382
_reflns_Friedel_coverage 0.000
_reflns_number_gt 2027
_reflns_number_total 3535
_reflns_threshold_expression 'I > 2\s(I)'
_cod_data_source_file ol503698s_si_003.cif
_cod_data_source_block I
_cod_depositor_comments 'Adding full bibliography for 1518565--1518567.cif.'
_cod_database_code 1518566
_shelx_space_group_comment
;
The symmetry employed for this shelxl refinement is uniquely defined
by the following loop, which should always be used as a source of
symmetry information in preference to the above space-group names.
They are only intended as comments.
;
_shelx_estimated_absorpt_t_min 0.751
_shelx_estimated_absorpt_t_max 0.967

loop_
_space_group_symop_operation_xyz
'x, y, z'
'-x+1/2, y+1/2, -z+1/2'
'-x, -y, -z'
'x-1/2, -y-1/2, z-1/2'

loop_
_atom_site_label
_atom_site_type_symbol
_atom_site_fract_x
_atom_site_fract_y
_atom_site_fract_z
_atom_site_U_iso_or_equiv
_atom_site_adp_type
_atom_site_occupancy
_atom_site_site_symmetry_order
_atom_site_calc_flag
_atom_site_refinement_flags_posn
_atom_site_refinement_flags_adp
O1 O 0.63313(18) 0.3905(2) 0.28196(12) 0.0705(7) Uani 1 1 d . .
O2 O 0.50443(17) -0.1878(2) 0.13646(13) 0.0653(6) Uani 1 1 d . .
O3 O 0.53288(19) -0.3054(2) 0.41058(14) 0.0775(7) Uani 1 1 d . .
N1 N 0.50496(19) 0.2712(2) 0.18057(14) 0.0565(6) Uani 1 1 d . .
C1 C 0.5431(3) 0.3368(3) 0.25410(19) 0.0594(8) Uani 1 1 d . .
C2 C 0.4568(3) 0.3355(3) 0.29513(19) 0.0669(9) Uani 1 1 d . .
H2A H 0.4417 0.4380 0.3096 0.080 Uiso 1 1 calc R U
H2B H 0.4794 0.2750 0.3456 0.080 Uiso 1 1 calc R U
C3 C 0.3574(2) 0.2677(3) 0.23420(18) 0.0580(8) Uani 1 1 d . .
H3 H 0.2997 0.3447 0.2197 0.070 Uiso 1 1 calc R U
C4 C 0.3904(2) 0.2304(3) 0.15572(17) 0.0541(7) Uani 1 1 d . .
C5 C 0.3786(2) 0.0640(3) 0.13223(17) 0.0559(8) Uani 1 1 d . .
H5 H 0.4269 0.0452 0.0983 0.067 Uiso 1 1 calc R U
C6 C 0.4175(2) -0.0341(3) 0.20647(18) 0.0568(8) Uani 1 1 d . .
C7 C 0.3880(3) -0.0008(3) 0.27548(19) 0.0604(8) Uani 1 1 d . .
C8 C 0.3170(3) 0.1321(3) 0.27111(19) 0.0631(8) Uani 1 1 d . .
H8A H 0.3150 0.1572 0.3266 0.076 Uiso 1 1 calc R U
H8B H 0.2434 0.1074 0.2373 0.076 Uiso 1 1 calc R U
C9 C 0.4829(2) -0.1584(3) 0.20783(19) 0.0581(8) Uani 1 1 d . .
C10 C 0.5201(2) -0.2467(3) 0.27683(18) 0.0618(8) Uani 1 1 d . .
H10 H 0.5648 -0.3300 0.2773 0.074 Uiso 1 1 calc R U
C11 C 0.4903(3) -0.2104(3) 0.34489(19) 0.0615(8) Uani 1 1 d . .
C12 C 0.4253(3) -0.0896(3) 0.34602(19) 0.0640(8) Uani 1 1 d . .
H12 H 0.4061 -0.0668 0.3936 0.077 Uiso 1 1 calc R U
C13 C 0.3304(2) 0.3304(3) 0.08358(17) 0.0555(7) Uani 1 1 d . .
C14 C 0.3471(3) 0.4836(3) 0.09122(19) 0.0626(8) Uani 1 1 d . .
H14 H 0.3922 0.5227 0.1412 0.075 Uiso 1 1 calc R U
C15 C 0.2998(3) 0.5799(4) 0.0280(2) 0.0679(9) Uani 1 1 d . .
H15 H 0.3125 0.6840 0.0345 0.081 Uiso 1 1 calc R U
C16 C 0.2337(3) 0.5239(4) -0.0449(2) 0.0664(9) Uani 1 1 d . .
H16 H 0.2021 0.5891 -0.0892 0.080 Uiso 1 1 calc R U
C17 C 0.2140(2) 0.3733(3) -0.05275(18) 0.0627(8) Uani 1 1 d . .
H17 H 0.1668 0.3355 -0.1022 0.075 Uiso 1 1 calc R U
C18 C 0.2623(2) 0.2747(3) 0.01079(18) 0.0572(8) Uani 1 1 d . .
C19 C 0.2414(3) 0.1090(3) -0.00225(19) 0.0660(9) Uani 1 1 d . .
H19A H 0.1657 0.0927 -0.0344 0.079 Uiso 1 1 calc R U
H19B H 0.2869 0.0681 -0.0336 0.079 Uiso 1 1 calc R U
C20 C 0.2652(2) 0.0281(3) 0.07842(19) 0.0628(8) Uani 1 1 d . .
H20A H 0.2579 -0.0805 0.0687 0.075 Uiso 1 1 calc R U
H20B H 0.2130 0.0588 0.1065 0.075 Uiso 1 1 calc R U
C21 C 0.5702(2) 0.2645(3) 0.12552(19) 0.0621(8) Uani 1 1 d . .
H21A H 0.6056 0.3619 0.1260 0.074 Uiso 1 1 calc R U
H21B H 0.5230 0.2465 0.0693 0.074 Uiso 1 1 calc R U
C22 C 0.6546(3) 0.1439(4) 0.1481(2) 0.0772(10) Uani 1 1 d . .
H22A H 0.6199 0.0462 0.1419 0.093 Uiso 1 1 calc R U
H22B H 0.6990 0.1574 0.2048 0.093 Uiso 1 1 calc R U
H22C H 0.6997 0.1501 0.1121 0.093 Uiso 1 1 calc R U
C23 C 0.5925(3) -0.2840(4) 0.1396(2) 0.0738(10) Uani 1 1 d . .
H23A H 0.5978 -0.2974 0.0845 0.089 Uiso 1 1 calc R U
H23B H 0.5811 -0.3808 0.1619 0.089 Uiso 1 1 calc R U
H23C H 0.6588 -0.2396 0.1746 0.089 Uiso 1 1 calc R U
C24 C 0.5196(3) -0.2647(4) 0.4855(2) 0.0818(10) Uani 1 1 d . .
H24A H 0.4433 -0.2538 0.4791 0.098 Uiso 1 1 calc R U
H24B H 0.5562 -0.1700 0.5036 0.098 Uiso 1 1 calc R U
H24C H 0.5502 -0.3420 0.5261 0.098 Uiso 1 1 calc R U

loop_
_atom_site_aniso_label
_atom_site_aniso_U_11
_atom_site_aniso_U_22
_atom_site_aniso_U_33
_atom_site_aniso_U_23
_atom_site_aniso_U_13
_atom_site_aniso_U_12
O1 0.0685(15) 0.0603(14) 0.0774(14) -0.0005(11) 0.0144(11) -0.0072(11)
O2 0.0709(14) 0.0531(12) 0.0753(14) 0.0012(10) 0.0271(11) 0.0113(10)
O3 0.0976(18) 0.0655(15) 0.0708(14) 0.0072(11) 0.0280(13) 0.0070(12)
N1 0.0580(15) 0.0485(14) 0.0633(15) -0.0005(11) 0.0190(12) 0.0004(11)
C1 0.066(2) 0.0473(16) 0.0648(19) 0.0022(14) 0.0194(16) 0.0009(15)
C2 0.081(2) 0.0543(18) 0.068(2) -0.0035(15) 0.0275(17) -0.0048(16)
C3 0.0631(19) 0.0501(17) 0.0637(18) -0.0002(14) 0.0237(15) 0.0021(14)
C4 0.0555(17) 0.0450(15) 0.0628(18) 0.0013(13) 0.0192(14) 0.0012(13)
C5 0.0604(18) 0.0439(16) 0.0644(18) -0.0022(13) 0.0207(15) -0.0003(13)
C6 0.0582(18) 0.0480(17) 0.0654(19) 0.0035(13) 0.0205(14) -0.0008(13)
C7 0.0642(19) 0.0470(16) 0.072(2) 0.0032(14) 0.0236(16) -0.0021(14)
C8 0.067(2) 0.0569(18) 0.0702(19) 0.0028(15) 0.0284(16) 0.0014(15)
C9 0.0606(18) 0.0458(16) 0.0678(19) 0.0000(14) 0.0194(15) -0.0006(14)
C10 0.069(2) 0.0455(16) 0.071(2) 0.0006(14) 0.0221(16) -0.0004(15)
C11 0.068(2) 0.0445(17) 0.069(2) 0.0066(14) 0.0154(16) -0.0028(14)
C12 0.071(2) 0.0578(19) 0.0677(19) -0.0021(15) 0.0272(16) -0.0077(16)
C13 0.0584(17) 0.0454(16) 0.0643(18) 0.0010(13) 0.0209(14) 0.0034(13)
C14 0.071(2) 0.0482(17) 0.0656(19) 0.0017(14) 0.0171(16) 0.0044(15)
C15 0.075(2) 0.0487(17) 0.080(2) 0.0046(16) 0.0239(18) 0.0064(16)
C16 0.067(2) 0.061(2) 0.070(2) 0.0087(16) 0.0199(17) 0.0104(16)
C17 0.0590(19) 0.0617(19) 0.0643(19) 0.0011(15) 0.0140(15) 0.0031(15)
C18 0.0574(18) 0.0543(17) 0.0602(17) -0.0021(14) 0.0181(14) 0.0019(14)
C19 0.069(2) 0.0532(18) 0.073(2) -0.0045(15) 0.0165(16) -0.0026(15)
C20 0.061(2) 0.0487(17) 0.074(2) -0.0015(15) 0.0147(15) -0.0062(14)
C21 0.0625(19) 0.0561(18) 0.075(2) -0.0009(15) 0.0321(16) 0.0000(15)
C22 0.075(2) 0.058(2) 0.107(3) -0.0075(19) 0.039(2) 0.0045(17)
C23 0.080(2) 0.0571(19) 0.091(2) 0.0050(17) 0.0346(19) 0.0164(17)
C24 0.088(3) 0.082(2) 0.083(2) 0.0060(19) 0.037(2) 0.002(2)

loop_
_atom_type_symbol
_atom_type_description
_atom_type_scat_dispersion_real
_atom_type_scat_dispersion_imag
_atom_type_scat_source
C C 0.0181 0.0091 'International Tables Vol C Tables 4.2.6.8 and 6.1.1.4'
H H 0.0000 0.0000 'International Tables Vol C Tables 4.2.6.8 and 6.1.1.4'
N N 0.0311 0.0180 'International Tables Vol C Tables 4.2.6.8 and 6.1.1.4'
O O 0.0492 0.0322 'International Tables Vol C Tables 4.2.6.8 and 6.1.1.4'

loop_
_geom_angle_atom_site_label_1
_geom_angle_atom_site_label_2
_geom_angle_atom_site_label_3
_geom_angle
C9 O2 C23 117.9(2)
C11 O3 C24 117.2(3)
C1 N1 C21 120.3(2)
C1 N1 C4 115.7(2)
C21 N1 C4 123.3(2)
O1 C1 N1 125.1(3)
O1 C1 C2 126.2(3)
N1 C1 C2 108.7(3)
C1 C2 C3 106.7(2)
C1 C2 H2A 110.4
C3 C2 H2A 110.4
C1 C2 H2B 110.4
C3 C2 H2B 110.4
H2A C2 H2B 108.6
C2 C3 C8 111.1(2)
C2 C3 C4 105.8(2)
C8 C3 C4 113.9(2)
C2 C3 H3 108.6
C8 C3 H3 108.6
C4 C3 H3 108.6
N1 C4 C13 108.3(2)
N1 C4 C5 109.2(2)
C13 C4 C5 111.5(2)
N1 C4 C3 102.7(2)
C13 C4 C3 111.1(2)
C5 C4 C3 113.5(2)
C6 C5 C20 114.0(2)
C6 C5 C4 111.3(2)
C20 C5 C4 111.4(2)
C6 C5 H5 106.6
C20 C5 H5 106.6
C4 C5 H5 106.6
C7 C6 C9 119.1(3)
C7 C6 C5 119.2(3)
C9 C6 C5 121.7(3)
C6 C7 C12 120.0(3)
C6 C7 C8 117.3(3)
C12 C7 C8 122.7(3)
C7 C8 C3 111.3(3)
C7 C8 H8A 109.4
C3 C8 H8A 109.4
C7 C8 H8B 109.4
C3 C8 H8B 109.4
H8A C8 H8B 108.0
O2 C9 C10 122.9(3)
O2 C9 C6 115.5(3)
C10 C9 C6 121.5(3)
C11 C10 C9 118.3(3)
C11 C10 H10 120.8
C9 C10 H10 120.8
C10 C11 C12 122.1(3)
C10 C11 O3 113.4(3)
C12 C11 O3 124.5(3)
C11 C12 C7 119.0(3)
C11 C12 H12 120.5
C7 C12 H12 120.5
C18 C13 C14 118.6(3)
C18 C13 C4 123.1(2)
C14 C13 C4 118.2(3)
C15 C14 C13 121.6(3)
C15 C14 H14 119.2
C13 C14 H14 119.2
C14 C15 C16 119.6(3)
C14 C15 H15 120.2
C16 C15 H15 120.2
C17 C16 C15 119.5(3)
C17 C16 H16 120.2
C15 C16 H16 120.2
C16 C17 C18 121.3(3)
C16 C17 H17 119.4
C18 C17 H17 119.4
C13 C18 C17 119.3(3)
C13 C18 C19 121.5(3)
C17 C18 C19 119.1(3)
C20 C19 C18 111.0(2)
C20 C19 H19A 109.4
C18 C19 H19A 109.4
C20 C19 H19B 109.4
C18 C19 H19B 109.4
H19A C19 H19B 108.0
C19 C20 C5 110.2(2)
C19 C20 H20A 109.6
C5 C20 H20A 109.6
C19 C20 H20B 109.6
C5 C20 H20B 109.6
H20A C20 H20B 108.1
N1 C21 C22 113.1(3)
N1 C21 H21A 109.0
C22 C21 H21A 109.0
N1 C21 H21B 109.0
C22 C21 H21B 109.0
H21A C21 H21B 107.8
C21 C22 H22A 109.5
C21 C22 H22B 109.5
H22A C22 H22B 109.5
C21 C22 H22C 109.5
H22A C22 H22C 109.5
H22B C22 H22C 109.5
O2 C23 H23A 109.5
O2 C23 H23B 109.5
H23A C23 H23B 109.5
O2 C23 H23C 109.5
H23A C23 H23C 109.5
H23B C23 H23C 109.5
O3 C24 H24A 109.5
O3 C24 H24B 109.5
H24A C24 H24B 109.5
O3 C24 H24C 109.5
H24A C24 H24C 109.5
H24B C24 H24C 109.5

loop_
_geom_bond_atom_site_label_1
_geom_bond_atom_site_label_2
_geom_bond_distance
O1 C1 1.231(4)
O2 C9 1.367(3)
O2 C23 1.431(3)
O3 C11 1.390(3)
O3 C24 1.400(4)
N1 C1 1.346(4)
N1 C21 1.460(3)
N1 C4 1.478(3)
C1 C2 1.506(4)
C2 C3 1.529(4)
C2 H2A 0.9900
C2 H2B 0.9900
C3 C8 1.541(4)
C3 C4 1.575(4)
C3 H3 1.0000
C4 C13 1.540(4)
C4 C5 1.544(4)
C5 C6 1.508(4)
C5 C20 1.529(4)
C5 H5 1.0000
C6 C7 1.389(4)
C6 C9 1.404(4)
C7 C12 1.410(4)
C7 C8 1.501(4)
C8 H8A 0.9900
C8 H8B 0.9900
C9 C10 1.387(4)
C10 C11 1.382(4)
C10 H10 0.9500
C11 C12 1.385(4)
C12 H12 0.9500
C13 C18 1.392(4)
C13 C14 1.393(4)
C14 C15 1.381(4)
C14 H14 0.9500
C15 C16 1.385(4)
C15 H15 0.9500
C16 C17 1.376(4)
C16 H16 0.9500
C17 C18 1.400(4)
C17 H17 0.9500
C18 C19 1.518(4)
C19 C20 1.513(4)
C19 H19A 0.9900
C19 H19B 0.9900
C20 H20A 0.9900
C20 H20B 0.9900
C21 C22 1.513(4)
C21 H21A 0.9900
C21 H21B 0.9900
C22 H22A 0.9800
C22 H22B 0.9800
C22 H22C 0.9800
C23 H23A 0.9800
C23 H23B 0.9800
C23 H23C 0.9800
C24 H24A 0.9800
C24 H24B 0.9800
C24 H24C 0.9800

loop_
_geom_torsion_atom_site_label_1
_geom_torsion_atom_site_label_2
_geom_torsion_atom_site_label_3
_geom_torsion_atom_site_label_4
_geom_torsion
C21 N1 C1 O1 -2.3(4)
C4 N1 C1 O1 -173.1(3)
C21 N1 C1 C2 176.7(2)
C4 N1 C1 C2 5.9(3)
O1 C1 C2 C3 175.7(3)
N1 C1 C2 C3 -3.3(3)
C1 C2 C3 C8 123.9(2)
C1 C2 C3 C4 -0.2(3)
C1 N1 C4 C13 111.9(3)
C21 N1 C4 C13 -58.6(3)
C1 N1 C4 C5 -126.5(3)
C21 N1 C4 C5 63.0(3)
C1 N1 C4 C3 -5.8(3)
C21 N1 C4 C3 -176.2(2)
C2 C3 C4 N1 3.2(3)
C8 C3 C4 N1 -119.2(3)
C2 C3 C4 C13 -112.4(3)
C8 C3 C4 C13 125.2(3)
C2 C3 C4 C5 120.9(3)
C8 C3 C4 C5 -1.5(4)
N1 C4 C5 C6 72.1(3)
C13 C4 C5 C6 -168.3(2)
C3 C4 C5 C6 -41.9(3)
N1 C4 C5 C20 -159.6(2)
C13 C4 C5 C20 -40.0(3)
C3 C4 C5 C20 86.5(3)
C20 C5 C6 C7 -82.2(3)
C4 C5 C6 C7 44.8(4)
C20 C5 C6 C9 97.9(3)
C4 C5 C6 C9 -135.1(3)
C9 C6 C7 C12 1.1(4)
C5 C6 C7 C12 -178.8(3)
C9 C6 C7 C8 -179.4(3)
C5 C6 C7 C8 0.7(4)
C6 C7 C8 C3 -46.6(4)
C12 C7 C8 C3 132.9(3)
C2 C3 C8 C7 -74.3(3)
C4 C3 C8 C7 45.1(3)
C23 O2 C9 C10 -18.9(4)
C23 O2 C9 C6 162.8(3)
C7 C6 C9 O2 177.2(3)
C5 C6 C9 O2 -2.9(4)
C7 C6 C9 C10 -1.1(4)
C5 C6 C9 C10 178.8(3)
O2 C9 C10 C11 -177.6(3)
C6 C9 C10 C11 0.5(4)
C9 C10 C11 C12 0.0(5)
C9 C10 C11 O3 -179.4(3)
C24 O3 C11 C10 171.1(3)
C24 O3 C11 C12 -8.3(5)
C10 C11 C12 C7 0.1(5)
O3 C11 C12 C7 179.4(3)
C6 C7 C12 C11 -0.7(5)
C8 C7 C12 C11 179.9(3)
N1 C4 C13 C18 128.6(3)
C5 C4 C13 C18 8.4(4)
C3 C4 C13 C18 -119.3(3)
N1 C4 C13 C14 -50.0(3)
C5 C4 C13 C14 -170.2(2)
C3 C4 C13 C14 62.1(3)
C18 C13 C14 C15 -1.4(5)
C4 C13 C14 C15 177.2(3)
C13 C14 C15 C16 0.2(5)
C14 C15 C16 C17 1.5(5)
C15 C16 C17 C18 -2.0(5)
C14 C13 C18 C17 1.0(4)
C4 C13 C18 C17 -177.7(3)
C14 C13 C18 C19 179.2(3)
C4 C13 C18 C19 0.6(4)
C16 C17 C18 C13 0.7(4)
C16 C17 C18 C19 -177.5(3)
C13 C18 C19 C20 22.2(4)
C17 C18 C19 C20 -159.5(3)
C18 C19 C20 C5 -53.8(3)
C6 C5 C20 C19 -168.4(3)
C4 C5 C20 C19 64.7(3)
C1 N1 C21 C22 78.4(3)
C4 N1 C21 C22 -111.5(3)
